data_4512265
loop_
_publ_author_name
'Shen, Junju'
'Zhang, Caifeng'
'Yu, Tanlai'
'An, Li'
'Fu, Yunlong'

_publ_section_title
;
 Structural and Functional Modulation of Five 4-Cyanopyridinium
 Iodoargentates Built Up from Cubane-like Ag4I4Nodes
;
_journal_issue 12
_journal_name_full 'Crystal Growth &amp; Design'
_journal_page_first 6337
_journal_paper_doi 10.1021/cg5010769
_journal_volume 14
_journal_year 2014
_chemical_formula_moiety 'Ag4 I6, 2(C11 H15 N2)'
_chemical_formula_sum 'C22 H30 Ag4 I6 N4'
_chemical_formula_weight 1543.38
_chemical_name_systematic
; 
 ? 
;
_space_group_IT_number 19
_symmetry_cell_setting orthorhombic
_symmetry_space_group_name_Hall 'P 2ac 2ab'
_symmetry_space_group_name_H-M 'P 21 21 21'
_atom_sites_solution_hydrogens geom
_atom_sites_solution_primary direct
_atom_sites_solution_secondary difmap
_audit_creation_method SHELXL-97
_cell_angle_alpha 90.00
_cell_angle_beta 90.00
_cell_angle_gamma 90.00
_cell_formula_units_Z 4
_cell_length_a 12.2482(10)
_cell_length_b 12.8858(11)
_cell_length_c 23.2946(13)
_cell_measurement_reflns_used 2766
_cell_measurement_temperature 293(2)
_cell_measurement_theta_max 23.6890
_cell_measurement_theta_min 3.0980
_cell_volume 3676.5(5)
_computing_cell_refinement
;
CrysAlisPro, Agilent Technologies,
Version 1.171.36.28 (release 01-02-2013 CrysAlis171 .NET)
(compiled Feb  1 2013,16:14:44)
;
_computing_data_collection
;
CrysAlisPro, Agilent Technologies,
Version 1.171.36.28 (release 01-02-2013 CrysAlis171 .NET)
(compiled Feb  1 2013,16:14:44)
;
_computing_data_reduction
;
CrysAlisPro, Agilent Technologies,
Version 1.171.36.28 (release 01-02-2013 CrysAlis171 .NET)
(compiled Feb  1 2013,16:14:44)
;
_computing_structure_refinement 'SHELXL-97 (Sheldrick, 1997)'
_computing_structure_solution 'SHELXS-97 (Sheldrick, 1990)'
_diffrn_ambient_temperature 293(2)
_diffrn_detector_area_resol_mean 16.0710
_diffrn_measured_fraction_theta_full 0.998
_diffrn_measured_fraction_theta_max 0.998
_diffrn_measurement_device_type 'Xcalibur, Eos, Gemini'
_diffrn_measurement_method '\w scans'
_diffrn_radiation_monochromator graphite
_diffrn_radiation_source 'fine-focus sealed tube'
_diffrn_radiation_type MoK\a
_diffrn_radiation_wavelength 0.71073
_diffrn_reflns_av_R_equivalents 0.0326
_diffrn_reflns_av_sigmaI/netI 0.0638
_diffrn_reflns_limit_h_max 9
_diffrn_reflns_limit_h_min -15
_diffrn_reflns_limit_k_max 14
_diffrn_reflns_limit_k_min -15
_diffrn_reflns_limit_l_max 25
_diffrn_reflns_limit_l_min -28
_diffrn_reflns_number 10530
_diffrn_reflns_theta_full 26.00
_diffrn_reflns_theta_max 26.00
_diffrn_reflns_theta_min 2.88
_exptl_absorpt_coefficient_mu 7.156
_exptl_absorpt_correction_T_max 0.8140
_exptl_absorpt_correction_T_min 0.7161
_exptl_absorpt_correction_type multi-scan
_exptl_absorpt_process_details
;
CrysAlisPro, Agilent Technologies,
Version 1.171.36.28 (release 01-02-2013 CrysAlis171 .NET)
(compiled Feb  1 2013,16:14:44)
Empirical absorption correction using spherical harmonics,
 implemented in SCALE3 ABSPACK scaling algorithm.
;
_exptl_crystal_colour brown-yellow
_exptl_crystal_density_diffrn 2.788
_exptl_crystal_density_method 'not measured'
_exptl_crystal_description block
_exptl_crystal_F_000 2784
_exptl_crystal_size_max 0.05
_exptl_crystal_size_mid 0.04
_exptl_crystal_size_min 0.03
_refine_diff_density_max 0.821
_refine_diff_density_min -0.699
_refine_diff_density_rms 0.133
_refine_ls_abs_structure_details 'Flack H D (1983), Acta Cryst. A39, 876-881'
_refine_ls_abs_structure_Flack 0.02(6)
_refine_ls_extinction_method none
_refine_ls_goodness_of_fit_ref 1.023
_refine_ls_hydrogen_treatment constr
_refine_ls_matrix_type full
_refine_ls_number_parameters 329
_refine_ls_number_reflns 6515
_refine_ls_number_restraints 592
_refine_ls_restrained_S_all 1.000
_refine_ls_R_factor_all 0.1011
_refine_ls_R_factor_gt 0.0564
_refine_ls_shift/su_max 0.048
_refine_ls_shift/su_mean 0.002
_refine_ls_structure_factor_coef Fsqd
_refine_ls_weighting_details 'calc w=1/[\s^2^(Fo^2^)+(0.0509P)^2^+2.5263P] where P=(Fo^2^+2Fc^2^)/3'
_refine_ls_weighting_scheme calc
_refine_ls_wR_factor_gt 0.1117
_refine_ls_wR_factor_ref 0.1345
_reflns_number_gt 4006
_reflns_number_total 6515
_reflns_threshold_expression >2sigma(I)
_cod_data_source_file cg5010769_si_002.cif
_cod_data_source_block 5
_cod_depositor_comments 'Adding full bibliography for 4512259--4512265.cif.'
_cod_database_code 4512265

loop_
_symmetry_equiv_pos_as_xyz
'x, y, z'
'-x+1/2, -y, z+1/2'
'-x, y+1/2, -z+1/2'
'x+1/2, -y+1/2, -z'

loop_
_atom_site_label
_atom_site_type_symbol
_atom_site_fract_x
_atom_site_fract_y
_atom_site_fract_z
_atom_site_U_iso_or_equiv
_atom_site_adp_type
_atom_site_occupancy
_atom_site_symmetry_multiplicity
_atom_site_calc_flag
_atom_site_refinement_flags
Ag1 Ag 0.42016(5) 0.88019(5) 0.81148(2) 0.0963(2) Uani 1 1 d U
Ag2 Ag 0.35543(6) 0.71103(5) 0.91435(2) 0.0981(2) Uani 1 1 d U
Ag3 Ag 0.57195(5) 0.83482(5) 0.93731(2) 0.0968(2) Uani 1 1 d U
Ag4 Ag 0.56230(5) 0.66707(5) 0.82669(2) 0.0961(2) Uani 1 1 d U
I1 I 0.33576(4) 0.67340(4) 0.790817(16) 0.07737(14) Uani 1 1 d .
I2 I 0.35752(4) 0.93115(4) 0.929769(17) 0.08112(15) Uani 1 1 d .
I3 I 0.65272(4) 0.87450(4) 0.821826(16) 0.08151(15) Uani 1 1 d .
I4 I 0.56103(4) 0.61086(4) 0.948117(18) 0.08664(16) Uani 1 1 d .
I5 I 0.20733(5) 0.59296(5) 0.97654(2) 0.1111(2) Uani 1 1 d .
I6 I 0.67721(5) 0.50952(4) 0.76948(2) 0.10256(19) Uani 1 1 d .
C1 C 0.4995(8) 0.8535(8) 0.6363(3) 0.1349(14) Uani 1 1 d U
H1 H 0.4440 0.9014 0.6300 0.162 Uiso 1 1 calc R
C2 C 0.6017(7) 0.8895(8) 0.6429(3) 0.1290(15) Uani 1 1 d U
H2 H 0.6152 0.9587 0.6341 0.155 Uiso 1 1 calc R
C3 C 0.6855(7) 0.8313(7) 0.6615(3) 0.1137(15) Uani 1 1 d U
C4 C 0.6543(8) 0.7284(8) 0.6643(3) 0.1319(15) Uani 1 1 d U
H4 H 0.7065 0.6796 0.6748 0.158 Uiso 1 1 calc R
C5 C 0.5566(7) 0.6961(8) 0.6533(4) 0.1297(14) Uani 1 1 d U
H5 H 0.5430 0.6253 0.6562 0.156 Uiso 1 1 calc R
C6 C 0.7861(7) 0.8703(7) 0.6748(3) 0.1264(16) Uani 1 1 d U
C7 C 0.3637(8) 0.7143(8) 0.6254(3) 0.1436(15) Uani 1 1 d U
H7A H 0.3093 0.7688 0.6281 0.172 Uiso 1 1 calc R
H7B H 0.3457 0.6610 0.6532 0.172 Uiso 1 1 calc R
C8 C 0.3631(8) 0.6691(5) 0.5662(3) 0.1528(17) Uani 1 1 d DU
H8A H 0.2938 0.6348 0.5593 0.183 Uiso 1 1 calc R
H8B H 0.4204 0.6174 0.5631 0.183 Uiso 1 1 calc R
C9 C 0.3806(7) 0.7524(6) 0.5211(3) 0.1710(18) Uani 1 1 d DU
H9 H 0.4173 0.8155 0.5344 0.205 Uiso 1 1 calc R
C10 C 0.2732(8) 0.7692(9) 0.4889(4) 0.208(2) Uani 1 1 d DU
H10A H 0.2148 0.7361 0.5094 0.312 Uiso 1 1 calc R
H10B H 0.2786 0.7397 0.4511 0.312 Uiso 1 1 calc R
H10C H 0.2587 0.8422 0.4859 0.312 Uiso 1 1 calc R
C11 C 0.4433(8) 0.6884(8) 0.4772(4) 0.216(2) Uani 1 1 d DU
H11A H 0.4958 0.6457 0.4966 0.324 Uiso 1 1 calc R
H11B H 0.4802 0.7340 0.4511 0.324 Uiso 1 1 calc R
H11C H 0.3933 0.6452 0.4563 0.324 Uiso 1 1 calc R
C12 C 0.9045(10) 0.7633(9) 0.9118(5) 0.1885(15) Uani 1 1 d U
H12 H 0.8702 0.8181 0.9304 0.226 Uiso 1 1 calc R
C13 C 0.8623(10) 0.6680(9) 0.9146(5) 0.1850(16) Uani 1 1 d U
H13 H 0.7966 0.6574 0.9337 0.222 Uiso 1 1 calc R
C14 C 0.9122(9) 0.5893(4) 0.8908(5) 0.1811(17) Uani 1 1 d DU
C15 C 1.0045(10) 0.5993(11) 0.8537(5) 0.1970(16) Uani 1 1 d U
H15 H 1.0366 0.5462 0.8326 0.236 Uiso 1 1 calc R
C16 C 1.0387(10) 0.7058(10) 0.8549(5) 0.1918(15) Uani 1 1 d U
H16 H 1.0998 0.7236 0.8333 0.230 Uiso 1 1 calc R
C17 C 0.8808(10) 0.4781(4) 0.8919(5) 0.2025(17) Uani 1 1 d DU
C18 C 1.0240(10) 0.8865(7) 0.8845(3) 0.1997(15) Uani 1 1 d DU
H18A H 1.1028 0.8885 0.8882 0.240 Uiso 1 1 calc R
H18B H 0.9940 0.9172 0.9191 0.240 Uiso 1 1 calc R
C19 C 0.9944(10) 0.9534(5) 0.8366(4) 0.2031(17) Uani 1 1 d DU
H19A H 0.9173 0.9436 0.8287 0.244 Uiso 1 1 calc R
H19B H 1.0343 0.9303 0.8030 0.244 Uiso 1 1 calc R
C20 C 1.0147(7) 1.0677(5) 0.8441(3) 0.219(2) Uani 1 1 d DU
H20 H 1.0815 1.0836 0.8655 0.263 Uiso 1 1 calc R
C21 C 0.9109(6) 1.1064(10) 0.8730(3) 0.240(3) Uani 1 1 d DU
H21A H 0.8507 1.1001 0.8468 0.361 Uiso 1 1 calc R
H21B H 0.9199 1.1778 0.8836 0.361 Uiso 1 1 calc R
H21C H 0.8967 1.0657 0.9066 0.361 Uiso 1 1 calc R
C22 C 1.0139(9) 1.1115(10) 0.7824(3) 0.254(2) Uani 1 1 d DU
H22A H 1.0119 1.1860 0.7839 0.381 Uiso 1 1 calc R
H22B H 0.9506 1.0864 0.7624 0.381 Uiso 1 1 calc R
H22C H 1.0785 1.0895 0.7626 0.381 Uiso 1 1 calc R
N1 N 0.4742(6) 0.7577(5) 0.6381(2) 0.1056(18) Uani 1 1 d U
N2 N 0.8738(7) 0.8950(8) 0.6877(4) 0.174(3) Uani 1 1 d U
N3 N 0.9916(7) 0.7789(8) 0.8836(3) 0.163(2) Uani 1 1 d U
N4 N 0.8540(11) 0.3922(5) 0.8928(6) 0.319(3) Uani 1 1 d DU

loop_
_atom_site_aniso_label
_atom_site_aniso_U_11
_atom_site_aniso_U_22
_atom_site_aniso_U_33
_atom_site_aniso_U_23
_atom_site_aniso_U_13
_atom_site_aniso_U_12
Ag1 0.1146(4) 0.0882(4) 0.0862(3) 0.0056(3) -0.0064(3) -0.0077(4)
Ag2 0.1087(4) 0.1003(4) 0.0854(3) -0.0010(3) 0.0090(3) -0.0142(4)
Ag3 0.1009(4) 0.1091(4) 0.0803(3) 0.0028(3) -0.0098(3) -0.0022(4)
Ag4 0.1102(4) 0.0924(4) 0.0857(3) -0.0074(3) 0.0035(3) -0.0105(4)
I1 0.0880(3) 0.0812(3) 0.06286(19) -0.0031(2) -0.0016(2) -0.0126(3)
I2 0.0872(3) 0.0826(3) 0.0736(2) -0.0045(2) 0.0045(3) 0.0067(3)
I3 0.0867(3) 0.0940(3) 0.0638(2) -0.0020(2) 0.0060(2) -0.0213(3)
I4 0.0987(3) 0.0897(3) 0.0716(2) 0.0111(2) 0.0006(3) 0.0014(3)
I5 0.1239(4) 0.1158(4) 0.0935(3) -0.0191(3) 0.0413(3) -0.0308(4)
I6 0.1149(4) 0.0980(3) 0.0949(3) -0.0212(3) -0.0108(3) 0.0072(3)
C1 0.139(2) 0.130(2) 0.135(2) -0.003(2) 0.000(2) 0.003(2)
C2 0.135(3) 0.122(3) 0.130(3) -0.003(2) 0.002(2) 0.003(2)
C3 0.120(3) 0.114(3) 0.107(3) -0.004(2) 0.005(2) 0.002(2)
C4 0.136(3) 0.130(3) 0.130(3) 0.005(2) 0.003(2) 0.008(2)
C5 0.134(2) 0.126(2) 0.129(2) 0.002(2) -0.002(2) 0.003(2)
C6 0.130(3) 0.126(3) 0.123(3) -0.004(2) 0.003(2) 0.004(3)
C7 0.149(2) 0.145(3) 0.137(3) -0.001(2) 0.001(2) 0.002(2)
C8 0.159(3) 0.154(3) 0.145(3) -0.001(3) -0.004(3) 0.001(3)
C9 0.175(3) 0.172(3) 0.166(3) 0.003(3) -0.004(3) -0.003(3)
C10 0.206(4) 0.214(4) 0.203(4) 0.014(3) -0.009(3) 0.008(4)
C11 0.218(4) 0.213(4) 0.217(4) 0.004(3) 0.016(3) 0.006(3)
C12 0.186(3) 0.195(3) 0.184(3) 0.004(2) -0.004(2) 0.003(2)
C13 0.186(3) 0.190(3) 0.180(3) 0.002(3) -0.010(2) 0.003(3)
C14 0.180(3) 0.184(3) 0.179(3) 0.004(3) -0.013(3) -0.001(3)
C15 0.199(3) 0.198(3) 0.195(3) 0.000(3) -0.002(3) 0.003(3)
C16 0.190(3) 0.193(3) 0.192(3) -0.002(2) 0.000(2) 0.000(2)
C17 0.201(3) 0.210(3) 0.196(3) 0.001(3) -0.012(3) 0.006(3)
C18 0.201(3) 0.198(3) 0.199(3) -0.001(2) -0.008(2) -0.001(2)
C19 0.206(3) 0.204(3) 0.199(3) 0.002(3) -0.001(3) -0.004(3)
C20 0.224(3) 0.216(3) 0.217(3) -0.004(3) 0.007(3) 0.000(3)
C21 0.235(4) 0.241(4) 0.244(4) -0.006(4) 0.001(4) -0.007(4)
C22 0.258(4) 0.252(4) 0.253(4) 0.003(3) -0.001(4) -0.005(4)
N1 0.119(3) 0.103(3) 0.095(3) 0.008(3) 0.003(3) 0.011(3)
N2 0.173(4) 0.176(4) 0.172(4) -0.004(4) 0.000(4) 0.000(4)
N3 0.164(4) 0.171(4) 0.153(4) 0.000(3) -0.012(3) -0.002(3)
N4 0.329(5) 0.301(4) 0.326(5) 0.009(4) -0.017(4) -0.018(4)

loop_
_atom_type_symbol
_atom_type_description
_atom_type_scat_dispersion_real
_atom_type_scat_dispersion_imag
_atom_type_scat_source
C C 0.0033 0.0016 'International Tables Vol C Tables 4.2.6.8 and 6.1.1.4'
H H 0.0000 0.0000 'International Tables Vol C Tables 4.2.6.8 and 6.1.1.4'
N N 0.0061 0.0033 'International Tables Vol C Tables 4.2.6.8 and 6.1.1.4'
Ag Ag -0.8971 1.1015 'International Tables Vol C Tables 4.2.6.8 and 6.1.1.4'
I I -0.4742 1.8119 'International Tables Vol C Tables 4.2.6.8 and 6.1.1.4'

loop_
_geom_angle_atom_site_label_1
_geom_angle_atom_site_label_2
_geom_angle_atom_site_label_3
_geom_angle
_geom_angle_site_symmetry_1
I6 Ag1 I3 119.94(3) 3_656
I6 Ag1 I1 106.56(2) 3_656
I3 Ag1 I1 110.22(2) .
I6 Ag1 I2 112.95(3) 3_656
I3 Ag1 I2 100.78(2) .
I1 Ag1 I2 105.56(2) .
I6 Ag1 Ag4 143.49(2) 3_656
I3 Ag1 Ag4 55.882(19) .
I1 Ag1 Ag4 55.661(19) .
I2 Ag1 Ag4 103.02(2) .
I6 Ag1 Ag2 140.88(3) 3_656
I3 Ag1 Ag2 99.17(2) .
I1 Ag1 Ag2 55.503(17) .
I2 Ag1 Ag2 53.800(17) .
Ag4 Ag1 Ag2 59.995(19) .
I5 Ag2 I2 118.95(3) .
I5 Ag2 I1 111.62(3) .
I2 Ag2 I1 106.76(2) .
I5 Ag2 I4 100.35(2) .
I2 Ag2 I4 113.25(3) .
I1 Ag2 I4 105.12(2) .
I5 Ag2 Ag3 137.85(2) .
I2 Ag2 Ag3 57.80(2) .
I1 Ag2 Ag3 108.72(2) .
I4 Ag2 Ag3 56.88(2) .
I5 Ag2 Ag4 136.89(3) .
I2 Ag2 Ag4 103.94(2) .
I1 Ag2 Ag4 55.050(17) .
I4 Ag2 Ag4 55.424(18) .
Ag3 Ag2 Ag4 62.91(2) .
I5 Ag2 Ag1 152.71(3) .
I2 Ag2 Ag1 55.926(17) .
I1 Ag2 Ag1 54.663(17) .
I4 Ag2 Ag1 106.01(2) .
Ag3 Ag2 Ag1 65.77(2) .
Ag4 Ag2 Ag1 59.035(19) .
I5 Ag3 I4 107.44(3) 4_567
I5 Ag3 I2 116.20(3) 4_567
I4 Ag3 I2 112.84(3) .
I5 Ag3 I3 114.06(3) 4_567
I4 Ag3 I3 105.70(2) .
I2 Ag3 I3 100.13(2) .
I5 Ag3 Ag2 143.23(3) 4_567
I4 Ag3 Ag2 58.02(2) .
I2 Ag3 Ag2 56.24(2) .
I3 Ag3 Ag2 102.64(2) .
I5 Ag3 Ag4 142.47(3) 4_567
I4 Ag3 Ag4 54.949(18) .
I2 Ag3 Ag4 101.30(2) .
I3 Ag3 Ag4 54.354(17) .
Ag2 Ag3 Ag4 60.907(19) .
I6 Ag4 I3 117.22(3) .
I6 Ag4 I1 111.31(2) .
I3 Ag4 I1 109.20(2) .
I6 Ag4 I4 106.45(3) .
I3 Ag4 I4 105.60(2) .
I1 Ag4 I4 106.32(2) .
I6 Ag4 Ag1 145.36(2) .
I3 Ag4 Ag1 54.850(19) .
I1 Ag4 Ag1 55.646(19) .
I4 Ag4 Ag1 108.08(2) .
I6 Ag4 Ag2 143.34(3) .
I3 Ag4 Ag2 99.17(2) .
I1 Ag4 Ag2 55.887(18) .
I4 Ag4 Ag2 55.913(18) .
Ag1 Ag4 Ag2 60.970(19) .
I6 Ag4 Ag3 144.14(3) .
I3 Ag4 Ag3 54.806(17) .
I1 Ag4 Ag3 103.66(2) .
I4 Ag4 Ag3 54.392(18) .
Ag1 Ag4 Ag3 64.049(19) .
Ag2 Ag4 Ag3 56.181(18) .
Ag1 I1 Ag4 68.69(2) .
Ag1 I1 Ag2 69.834(19) .
Ag4 I1 Ag2 69.06(2) .
Ag2 I2 Ag3 65.95(2) .
Ag2 I2 Ag1 70.274(19) .
Ag3 I2 Ag1 74.06(2) .
Ag1 I3 Ag4 69.27(2) .
Ag1 I3 Ag3 75.16(2) .
Ag4 I3 Ag3 70.84(2) .
Ag3 I4 Ag4 70.66(2) .
Ag3 I4 Ag2 65.10(2) .
Ag4 I4 Ag2 68.66(2) .
Ag3 I5 Ag2 125.90(3) 4_467
Ag1 I6 Ag4 122.65(3) 3_646
N1 C1 C2 123.9(9) .
N1 C1 H1 118.1 .
C2 C1 H1 118.1 .
C3 C2 C1 123.7(9) .
C3 C2 H2 118.1 .
C1 C2 H2 118.1 .
C2 C3 C6 123.8(9) .
C2 C3 C4 109.9(8) .
C6 C3 C4 126.3(9) .
C5 C4 C3 123.8(9) .
C5 C4 H4 118.1 .
C3 C4 H4 118.1 .
C4 C5 N1 124.2(10) .
C4 C5 H5 117.9 .
N1 C5 H5 117.9 .
N2 C6 C3 174.2(11) .
N1 C7 C8 109.4(7) .
N1 C7 H7A 109.8 .
C8 C7 H7A 109.8 .
N1 C7 H7B 109.8 .
C8 C7 H7B 109.8 .
H7A C7 H7B 108.2 .
C7 C8 C9 111.2(6) .
C7 C8 H8A 109.4 .
C9 C8 H8A 109.4 .
C7 C8 H8B 109.4 .
C9 C8 H8B 109.4 .
H8A C8 H8B 108.0 .
C8 C9 C11 98.8(7) .
C8 C9 C10 108.5(7) .
C11 C9 C10 100.5(7) .
C8 C9 H9 115.6 .
C11 C9 H9 115.6 .
C10 C9 H9 115.6 .
C9 C10 H10A 109.5 .
C9 C10 H10B 109.5 .
H10A C10 H10B 109.5 .
C9 C10 H10C 109.5 .
H10A C10 H10C 109.5 .
H10B C10 H10C 109.5 .
C9 C11 H11A 109.5 .
C9 C11 H11B 109.5 .
H11A C11 H11B 109.5 .
C9 C11 H11C 109.5 .
H11A C11 H11C 109.5 .
H11B C11 H11C 109.5 .
N3 C12 C13 119.8(12) .
N3 C12 H12 120.1 .
C13 C12 H12 120.1 .
C14 C13 C12 120.8(12) .
C14 C13 H13 119.6 .
C12 C13 H13 119.6 .
C13 C14 C15 123.8(9) .
C13 C14 C17 128.4(11) .
C15 C14 C17 107.6(9) .
C14 C15 C16 107.7(10) .
C14 C15 H15 126.1 .
C16 C15 H15 126.1 .
N3 C16 C15 125.3(11) .
N3 C16 H16 117.4 .
C15 C16 H16 117.4 .
N4 C17 C14 178.5(14) .
N3 C18 C19 119.3(8) .
N3 C18 H18A 107.5 .
C19 C18 H18A 107.5 .
N3 C18 H18B 107.5 .
C19 C18 H18B 107.5 .
H18A C18 H18B 107.0 .
C18 C19 C20 116.8(8) .
C18 C19 H19A 108.1 .
C20 C19 H19A 108.1 .
C18 C19 H19B 108.1 .
C20 C19 H19B 108.1 .
H19A C19 H19B 107.3 .
C19 C20 C21 103.5(8) .
C19 C20 C22 104.5(7) .
C21 C20 C22 106.6(7) .
C19 C20 H20 113.8 .
C21 C20 H20 113.8 .
C22 C20 H20 113.8 .
C20 C21 H21A 109.5 .
C20 C21 H21B 109.5 .
H21A C21 H21B 109.5 .
C20 C21 H21C 109.5 .
H21A C21 H21C 109.5 .
H21B C21 H21C 109.5 .
C20 C22 H22A 109.5 .
C20 C22 H22B 109.5 .
H22A C22 H22B 109.5 .
C20 C22 H22C 109.5 .
H22A C22 H22C 109.5 .
H22B C22 H22C 109.5 .
C1 N1 C5 113.7(8) .
C1 N1 C7 125.2(8) .
C5 N1 C7 121.1(8) .
C12 N3 C16 121.8(11) .
C12 N3 C18 112.1(10) .
C16 N3 C18 125.9(10) .

loop_
_geom_bond_atom_site_label_1
_geom_bond_atom_site_label_2
_geom_bond_distance
_geom_bond_site_symmetry_2
Ag1 I6 2.7849(8) 3_656
Ag1 I3 2.8595(8) .
Ag1 I1 2.8984(8) .
Ag1 I2 2.9348(7) .
Ag1 Ag4 3.2708(9) .
Ag1 Ag2 3.3352(8) .
Ag2 I5 2.7755(9) .
Ag2 I2 2.8592(8) .
Ag2 I1 2.9282(7) .
Ag2 I4 2.9370(9) .
Ag2 Ag3 3.1406(9) .
Ag2 Ag4 3.3033(9) .
Ag3 I5 2.7646(8) 4_567
Ag3 I4 2.8999(9) .
Ag3 I2 2.9102(8) .
Ag3 I3 2.9116(7) .
Ag3 Ag4 3.3655(9) .
Ag4 I6 2.8069(8) .
Ag4 I3 2.8954(8) .
Ag4 I1 2.8989(8) .
Ag4 I4 2.9200(7) .
I5 Ag3 2.7646(8) 4_467
I6 Ag1 2.7849(8) 3_646
C1 N1 1.274(12) .
C1 C2 1.344(13) .
C1 H1 0.9300 .
C2 C3 1.343(12) .
C2 H2 0.9300 .
C3 C6 1.367(12) .
C3 C4 1.381(13) .
C4 C5 1.292(12) .
C4 H4 0.9300 .
C5 N1 1.332(11) .
C5 H5 0.9300 .
C6 N2 1.160(12) .
C7 N1 1.494(12) .
C7 C8 1.498(10) .
C7 H7A 0.9700 .
C7 H7B 0.9700 .
C8 C9 1.518(9) .
C8 H8A 0.9700 .
C8 H8B 0.9700 .
C9 C11 1.520(11) .
C9 C10 1.530(12) .
C9 H9 0.9800 .
C10 H10A 0.9600 .
C10 H10B 0.9600 .
C10 H10C 0.9600 .
C11 H11A 0.9600 .
C11 H11B 0.9600 .
C11 H11C 0.9600 .
C12 N3 1.269(15) .
C12 C13 1.334(17) .
C12 H12 0.9300 .
C13 C14 1.306(14) .
C13 H13 0.9300 .
C14 C15 1.428(16) .
C14 C17 1.484(8) .
C15 C16 1.436(19) .
C15 H15 0.9300 .
C16 N3 1.290(15) .
C16 H16 0.9300 .
C17 N4 1.155(9) .
C18 N3 1.442(14) .
C18 C19 1.455(10) .
C18 H18A 0.9700 .
C18 H18B 0.9700 .
C19 C20 1.503(9) .
C19 H19A 0.9700 .
C19 H19B 0.9700 .
C20 C21 1.522(10) .
C20 C22 1.544(9) .
C20 H20 0.9800 .
C21 H21A 0.9600 .
C21 H21B 0.9600 .
C21 H21C 0.9600 .
C22 H22A 0.9600 .
C22 H22B 0.9600 .
C22 H22C 0.9600 .
